data_4336599
loop_
_publ_author_name
'David J. Nelson'
'Byron J. Truscott'
'Alexandra M. Z. Slawin'
'Steven P. Nolan'

_publ_section_title
;
 Synthesis and Reactivity of New Bis(N-heterocyclic carbene) Iridium(I)
 Complexes
;
_journal_name_full 'Inorganic Chemistry'
_journal_page_first 12674
_journal_page_last 12681
_journal_paper_doi 10.1021/ic4018773
_journal_volume 52
_journal_year 2013
_chemical_formula_moiety 'C40.50 H68 Cl Ir N4'
_chemical_formula_sum 'C40.5 H68 Cl Ir N4'
_chemical_formula_weight 838.68
_space_group_IT_number 33
_symmetry_cell_setting orthorhombic
_symmetry_Int_Tables_number 33
_symmetry_space_group_name_Hall 'P 2c -2n'
_symmetry_space_group_name_H-M 'P n a 21'
_atom_sites_solution_hydrogens geom
_atom_sites_solution_primary direct
_atom_sites_solution_secondary difmap
_cell_angle_alpha 90.0000
_cell_angle_beta 90.0000
_cell_angle_gamma 90.0000
_cell_formula_units_Z 4
_cell_length_a 10.5268(18)
_cell_length_b 26.589(5)
_cell_length_c 15.428(2)
_cell_measurement_reflns_used 13406
_cell_measurement_temperature 93
_cell_measurement_theta_max 25.35
_cell_measurement_theta_min 2.47
_cell_volume 4318.3(12)
_computing_cell_refinement 'CrystalClear-SM Expert 2.0 rc13'
_computing_data_collection 'CrystalClear-SM Expert 2.0 rc13 (Rigaku, 2009)'
_computing_data_reduction 'CrystalClear-SM Expert 2.0 rc13'
_computing_molecular_graphics 'CrystalStructure 4.0'
_computing_publication_material 'CrystalStructure 4.0 (Rigaku, 2010)'
_computing_structure_refinement 'SHELXL97 (Sheldrick, 2008)'
_computing_structure_solution 'DIRDIF99-PATTY (Gould, et al., 1999)'
_diffrn_ambient_temperature 93
_diffrn_detector_area_resol_mean 14.629
_diffrn_measured_fraction_theta_full 0.999
_diffrn_measured_fraction_theta_max 0.998
_diffrn_measurement_device_type 'Rigaku Mercury70'
_diffrn_measurement_method \w
_diffrn_radiation_type 'Mo K\a'
_diffrn_radiation_wavelength 0.71075
_diffrn_reflns_av_R_equivalents 0.0571
_diffrn_reflns_limit_h_max 12
_diffrn_reflns_limit_h_min -12
_diffrn_reflns_limit_k_max 19
_diffrn_reflns_limit_k_min -31
_diffrn_reflns_limit_l_max 14
_diffrn_reflns_limit_l_min -18
_diffrn_reflns_number 25479
_diffrn_reflns_theta_full 25.00
_diffrn_reflns_theta_max 25.34
_diffrn_standards_number 0
_exptl_absorpt_coefficient_mu 3.192
_exptl_absorpt_correction_T_max 0.528
_exptl_absorpt_correction_T_min 0.366
_exptl_absorpt_correction_type multi-scan
_exptl_absorpt_process_details 'REQAB (Rigaku, 1998)'
_exptl_crystal_colour yellow
_exptl_crystal_density_diffrn 1.290
_exptl_crystal_description prism
_exptl_crystal_F_000 1732.00
_exptl_crystal_size_max 0.200
_exptl_crystal_size_mid 0.200
_exptl_crystal_size_min 0.200
_refine_diff_density_max 2.020
_refine_diff_density_min -3.720
_refine_ls_abs_structure_details 'Flack, H. D. (1983), Acta Cryst. A39, 876-881.  3300 Friedel Pairs'
_refine_ls_abs_structure_Flack 0.476(17)
_refine_ls_extinction_method none
_refine_ls_goodness_of_fit_ref 1.110
_refine_ls_hydrogen_treatment constr
_refine_ls_number_parameters 443
_refine_ls_number_reflns 25479
_refine_ls_number_restraints 65
_refine_ls_R_factor_gt 0.0609
_refine_ls_shift/su_max 0.000
_refine_ls_structure_factor_coef Fsqd
_refine_ls_weighting_details 'w = 1/[\s^2^(Fo^2^)+(0.0556P)^2^+9.7656P] where P=(Fo^2^+2Fc^2^)/3'
_refine_ls_weighting_scheme calc
_refine_ls_wR_factor_ref 0.1682
_reflns_number_gt 20096
_reflns_number_total 25479
_reflns_threshold_expression F^2^>2.0\s(F^2^)
_cod_data_source_file ic4018773_si_002_4.cif
_cod_data_source_block 8D
_cod_original_formula_sum 'C40.50 H68 Cl Ir N4'
_cod_database_code 4336599

loop_
_symmetry_equiv_pos_site_id
_symmetry_equiv_pos_as_xyz
1 +X,+Y,+Z
2 1/2-X,1/2+Y,1/2+Z
3 1/2+X,1/2-Y,+Z
4 -X,-Y,1/2+Z

loop_
_atom_site_label
_atom_site_type_symbol
_atom_site_fract_x
_atom_site_fract_y
_atom_site_fract_z
_atom_site_U_iso_or_equiv
_atom_site_adp_type
_atom_site_occupancy
_atom_site_symmetry_multiplicity
_atom_site_calc_flag
_atom_site_refinement_flags
Ir1 Ir 0.737964(18) 0.950031(7) 0.9906(2) 0.02833(8) Uani 1.0 4 d .
Cl1 Cl 0.95016(13) 0.97838(6) 0.9900(3) 0.0540(4) Uani 1.0 4 d .
N2 N 0.7407(10) 0.9909(5) 0.8070(7) 0.060(4) Uani 1.0 4 d .
N5 N 0.7938(12) 0.9152(5) 0.8074(6) 0.065(4) Uani 1.0 4 d .
N22 N 0.7873(10) 0.9143(4) 1.1763(6) 0.049(3) Uani 1.0 4 d .
N25 N 0.7306(11) 0.9938(5) 1.1740(6) 0.061(4) Uani 1.0 4 d .
C1 C 0.7495(12) 0.9521(5) 0.8628(11) 0.056(6) Uani 1.0 4 d .
C3 C 0.7763(15) 0.9811(8) 0.7212(11) 0.100(3) Uani 1.0 4 d .
C4 C 0.7970(18) 0.9312(6) 0.7278(9) 0.104(6) Uani 1.0 4 d .
C6 C 0.7103(14) 1.0422(5) 0.8331(8) 0.055(4) Uani 1.0 4 d .
C7 C 0.5754(12) 1.0607(5) 0.7910(6) 0.054(4) Uani 1.0 4 d .
C8 C 0.5543(15) 1.1135(5) 0.8248(9) 0.084(5) Uani 1.0 4 d .
C9 C 0.6464(13) 1.1490(5) 0.8084(7) 0.064(3) Uani 1.0 4 d .
C10 C 0.7698(14) 1.1315(6) 0.8502(9) 0.095(6) Uani 1.0 4 d .
C11 C 0.8022(14) 1.0772(5) 0.8264(7) 0.059(4) Uani 1.0 4 d .
C12 C 0.8377(11) 0.8651(5) 0.8317(7) 0.046(4) Uani 1.0 4 d .
C13 C 0.9846(12) 0.8594(5) 0.8365(9) 0.077(5) Uani 1.0 4 d .
C14 C 1.0243(14) 0.8108(6) 0.8567(9) 0.084(5) Uani 1.0 4 d .
C15 C 0.9573(13) 0.7654(6) 0.7972(9) 0.075(5) Uani 1.0 4 d .
C16 C 0.8245(14) 0.7708(5) 0.8084(8) 0.069(4) Uani 1.0 4 d .
C17 C 0.7729(12) 0.8222(6) 0.7844(9) 0.057(5) Uani 1.0 4 d .
C21 C 0.7488(10) 0.9514(4) 1.1225(8) 0.031(4) Uani 1.0 4 d .
C23 C 0.8065(16) 0.9352(6) 1.2618(7) 0.080(5) Uani 1.0 4 d .
C24 C 0.7645(15) 0.9826(9) 1.2542(12) 0.103(3) Uani 1.0 4 d .
C26 C 0.8285(12) 0.8654(5) 1.1461(7) 0.047(4) Uani 1.0 4 d .
C27 C 0.9685(13) 0.8625(5) 1.1570(8) 0.059(4) Uani 1.0 4 d .
C28 C 1.0204(16) 0.8083(6) 1.1275(10) 0.102(6) Uani 1.0 4 d .
C29 C 0.9630(14) 0.7706(6) 1.1737(10) 0.078(5) Uani 1.0 4 d .
C30 C 0.8107(12) 0.7732(5) 1.1712(9) 0.062(4) Uani 1.0 4 d .
C31 C 0.7647(12) 0.8252(6) 1.2010(9) 0.047(4) Uani 1.0 4 d .
C32 C 0.6922(16) 1.0433(4) 1.1421(8) 0.047(4) Uani 1.0 4 d .
C33 C 0.5843(18) 1.0612(5) 1.1898(9) 0.088(6) Uani 1.0 4 d .
C34 C 0.5347(14) 1.1129(5) 1.1579(7) 0.068(4) Uani 1.0 4 d .
C35 C 0.6582(17) 1.1522(7) 1.1693(10) 0.100(3) Uani 1.0 4 d .
C36 C 0.7724(14) 1.1322(5) 1.1244(9) 0.077(5) Uani 1.0 4 d .
C37 C 0.8149(18) 1.0814(6) 1.1622(9) 0.077(5) Uani 1.0 4 d .
C41 C 0.5409(7) 0.9529(3) 0.9593(4) 0.038(2) Uani 1.0 4 d .
C42 C 0.5798(5) 0.90170(19) 0.9767(4) 0.0200(13) Uani 1.0 4 d .
C43 C 0.5364(8) 0.8669(4) 1.0305(6) 0.070(3) Uani 1.0 4 d .
C44 C 0.4094(8) 0.8404(4) 0.9769(12) 0.104(4) Uani 1.0 4 d .
C45 C 0.2982(8) 0.8761(3) 0.9682(5) 0.0500(19) Uani 1.0 4 d .
C46 C 0.2688(8) 0.9190(6) 1.0235(5) 0.101(5) Uani 1.0 4 d .
C47 C 0.3115(6) 0.9709(4) 0.9925(10) 0.074(3) Uani 1.0 4 d .
C48 C 0.4531(8) 0.9757(4) 1.0229(5) 0.055(3) Uani 1.0 4 d .
H3 H 0.7835 1.0030 0.6728 0.1200 Uiso 1.0 4 calc R
H4 H 0.8124 0.9100 0.6794 0.1253 Uiso 1.0 4 calc R
H6 H 0.6929 1.0398 0.8967 0.0666 Uiso 1.0 4 calc R
H7A H 0.5802 1.0606 0.7269 0.0649 Uiso 1.0 4 calc R
H7B H 0.5054 1.0382 0.8092 0.0649 Uiso 1.0 4 calc R
H8A H 0.4733 1.1259 0.8003 0.1002 Uiso 1.0 4 calc R
H8B H 0.5431 1.1113 0.8884 0.1002 Uiso 1.0 4 calc R
H9A H 0.6205 1.1819 0.8327 0.0767 Uiso 1.0 4 calc R
H9B H 0.6582 1.1529 0.7450 0.0767 Uiso 1.0 4 calc R
H10A H 0.7621 1.1343 0.9140 0.1138 Uiso 1.0 4 calc R
H10B H 0.8399 1.1538 0.8314 0.1138 Uiso 1.0 4 calc R
H11A H 0.8331 1.0770 0.7658 0.0704 Uiso 1.0 4 calc R
H11B H 0.8740 1.0664 0.8635 0.0704 Uiso 1.0 4 calc R
H12 H 0.8091 0.8612 0.8931 0.0552 Uiso 1.0 4 calc R
H13A H 1.0216 0.8692 0.7800 0.0930 Uiso 1.0 4 calc R
H13B H 1.0178 0.8829 0.8810 0.0930 Uiso 1.0 4 calc R
H14A H 1.0055 0.8043 0.9186 0.1007 Uiso 1.0 4 calc R
H14B H 1.1176 0.8089 0.8492 0.1007 Uiso 1.0 4 calc R
H15A H 0.9805 0.7692 0.7354 0.0905 Uiso 1.0 4 calc R
H15B H 0.9856 0.7318 0.8174 0.0905 Uiso 1.0 4 calc R
H16A H 0.8035 0.7640 0.8699 0.0833 Uiso 1.0 4 calc R
H16B H 0.7809 0.7451 0.7728 0.0833 Uiso 1.0 4 calc R
H17A H 0.6808 0.8231 0.7975 0.0681 Uiso 1.0 4 calc R
H17B H 0.7831 0.8272 0.7212 0.0681 Uiso 1.0 4 calc R
H23 H 0.8407 0.9192 1.3116 0.0964 Uiso 1.0 4 calc R
H24 H 0.7597 1.0056 1.3012 0.1239 Uiso 1.0 4 calc R
H26 H 0.8054 0.8609 1.0837 0.0564 Uiso 1.0 4 calc R
H27A H 0.9905 0.8684 1.2186 0.0705 Uiso 1.0 4 calc R
H27B H 1.0096 0.8891 1.1219 0.0705 Uiso 1.0 4 calc R
H28A H 1.0035 0.8035 1.0649 0.1226 Uiso 1.0 4 calc R
H28B H 1.1135 0.8068 1.1365 0.1226 Uiso 1.0 4 calc R
H29A H 0.9916 0.7726 1.2347 0.0940 Uiso 1.0 4 calc R
H29B H 0.9908 0.7378 1.1502 0.0940 Uiso 1.0 4 calc R
H30A H 0.7805 0.7667 1.1115 0.0742 Uiso 1.0 4 calc R
H30B H 0.7750 0.7469 1.2096 0.0742 Uiso 1.0 4 calc R
H31A H 0.6713 0.8275 1.1947 0.0559 Uiso 1.0 4 calc R
H31B H 0.7862 0.8303 1.2629 0.0559 Uiso 1.0 4 calc R
H32 H 0.6733 1.0421 1.0786 0.0560 Uiso 1.0 4 calc R
H33A H 0.6076 1.0640 1.2517 0.1051 Uiso 1.0 4 calc R
H33B H 0.5149 1.0362 1.1850 0.1051 Uiso 1.0 4 calc R
H34A H 0.4617 1.1242 1.1933 0.0821 Uiso 1.0 4 calc R
H34B H 0.5078 1.1110 1.0965 0.0821 Uiso 1.0 4 calc R
H35A H 0.6360 1.1855 1.1448 0.1200 Uiso 1.0 4 calc R
H35B H 0.6771 1.1567 1.2317 0.1200 Uiso 1.0 4 calc R
H36A H 0.8426 1.1567 1.1299 0.0925 Uiso 1.0 4 calc R
H36B H 0.7533 1.1280 1.0620 0.0925 Uiso 1.0 4 calc R
H37A H 0.8310 1.0841 1.2253 0.0919 Uiso 1.0 4 calc R
H37B H 0.8930 1.0692 1.1332 0.0919 Uiso 1.0 4 calc R
H43A H 0.5090 0.8821 1.0860 0.0843 Uiso 1.0 4 calc R
H43B H 0.6025 0.8413 1.0426 0.0843 Uiso 1.0 4 calc R
H44A H 0.4371 0.8297 0.9185 0.1243 Uiso 1.0 4 calc R
H44B H 0.3814 0.8100 1.0088 0.1243 Uiso 1.0 4 calc R
H45A H 0.3039 0.8899 0.9087 0.0600 Uiso 1.0 4 calc R
H45B H 0.2214 0.8547 0.9692 0.0600 Uiso 1.0 4 calc R
H46A H 0.3077 0.9128 1.0810 0.1209 Uiso 1.0 4 calc R
H46B H 0.1756 0.9199 1.0320 0.1209 Uiso 1.0 4 calc R
H47A H 0.2585 0.9976 1.0188 0.0894 Uiso 1.0 4 calc R
H47B H 0.3054 0.9734 0.9286 0.0894 Uiso 1.0 4 calc R
H48A H 0.4746 1.0116 1.0306 0.0656 Uiso 1.0 4 calc R
H48B H 0.4634 0.9587 1.0796 0.0656 Uiso 1.0 4 calc R
H41A H 0.5700 0.9708 0.9099 0.0451 Uiso 1.0 4 calc R
H42A H 0.6501 0.8909 0.9428 0.0240 Uiso 1.0 4 calc R
C51 C 0.5915(8) 0.7709(10) 0.4315(3) 0.1472 Uani 0.5000 4 d .
H51A H 0.5151 0.7503 0.4244 0.2208 Uiso 0.5000 4 calc R
H51B H 0.6539 0.7617 0.3871 0.2208 Uiso 0.5000 4 calc R
H51C H 0.5692 0.8065 0.4254 0.2208 Uiso 0.5000 4 calc R
C52 C 0.6500(4) 0.7615(4) 0.5244(3) 0.1023 Uani 0.5000 4 d .
H52A H 0.5935 0.7723 0.5721 0.1228 Uiso 0.5000 4 calc R
H52B H 0.6784 0.7264 0.5334 0.1228 Uiso 0.5000 4 calc R
C53 C 0.7612(9) 0.79847(16) 0.5076(13) 0.0875 Uani 0.5000 4 d .
H53A H 0.8121 0.7959 0.5614 0.1050 Uiso 0.5000 4 calc R
H53B H 0.8119 0.7809 0.4628 0.1050 Uiso 0.5000 4 calc R
C54 C 0.7759(4) 0.8546(3) 0.4822(14) 0.0651 Uani 0.5000 4 d .
H54A H 0.7086 0.8731 0.5136 0.0782 Uiso 0.5000 4 calc R
H54B H 0.7551 0.8570 0.4198 0.0782 Uiso 0.5000 4 calc R
C55 C 0.9032(8) 0.8850(5) 0.4959(15) 0.0567 Uani 0.5000 4 d .
H55A H 0.8896 0.9203 0.4800 0.0850 Uiso 0.5000 4 calc R
H55B H 0.9701 0.8707 0.4594 0.0850 Uiso 0.5000 4 calc R
H55C H 0.9288 0.8830 0.5569 0.0850 Uiso 0.5000 4 calc R

loop_
_atom_site_aniso_label
_atom_site_aniso_U_11
_atom_site_aniso_U_22
_atom_site_aniso_U_33
_atom_site_aniso_U_12
_atom_site_aniso_U_13
_atom_site_aniso_U_23
Ir1 0.02247(13) 0.02224(14) 0.04027(13) -0.00198(8) -0.0002(5) -0.0003(3)
Cl1 0.0270(9) 0.0525(11) 0.0823(10) -0.0104(7) 0.014(3) 0.007(3)
N2 0.099(10) 0.024(7) 0.057(7) 0.008(5) -0.016(5) -0.009(5)
N5 0.100(10) 0.056(9) 0.039(6) 0.006(7) 0.008(6) -0.000(5)
N22 0.088(8) 0.029(7) 0.031(5) 0.005(6) 0.022(5) 0.016(4)
N25 0.130(11) 0.038(8) 0.015(5) 0.007(6) 0.011(5) -0.002(5)
C1 0.081(13) 0.018(9) 0.068(10) 0.009(6) -0.012(6) -0.016(6)
C3 0.100(3) 0.100(3) 0.100(3) 0.0000(10) 0.0000(10) 0.0000(10)
C4 0.190(18) 0.042(9) 0.081(10) 0.017(10) -0.019(10) -0.035(7)
C6 0.072(9) 0.057(9) 0.037(7) 0.001(7) -0.024(6) 0.008(5)
C7 0.067(9) 0.061(9) 0.034(5) -0.003(7) -0.016(5) 0.022(5)
C8 0.104(12) 0.030(8) 0.117(10) 0.000(8) -0.037(9) 0.019(7)
C9 0.094(9) 0.041(7) 0.056(5) 0.010(6) -0.017(5) 0.017(4)
C10 0.130(14) 0.080(12) 0.074(9) -0.033(9) 0.054(8) -0.022(8)
C11 0.083(10) 0.044(8) 0.050(6) -0.010(8) -0.005(6) -0.008(6)
C12 0.044(8) 0.039(8) 0.055(7) 0.003(7) -0.002(6) -0.003(6)
C13 0.030(7) 0.068(10) 0.135(11) -0.003(7) 0.004(7) -0.043(8)
C14 0.033(9) 0.099(14) 0.120(10) 0.011(9) 0.008(7) -0.032(9)
C15 0.048(9) 0.071(10) 0.107(9) 0.018(8) 0.001(7) -0.030(7)
C16 0.078(11) 0.049(9) 0.081(8) -0.006(8) 0.028(7) -0.011(6)
C17 0.037(8) 0.063(11) 0.071(8) 0.006(7) 0.005(6) -0.020(7)
C21 0.053(10) 0.032(9) 0.007(5) -0.006(5) 0.014(4) -0.004(4)
C23 0.129(13) 0.096(12) 0.016(5) -0.001(10) -0.007(6) -0.008(6)
C24 0.104(3) 0.103(3) 0.103(3) 0.0000(10) 0.0001(10) -0.0000(10)
C26 0.053(9) 0.034(8) 0.054(7) 0.011(7) -0.002(6) 0.017(6)
C27 0.051(8) 0.055(8) 0.070(6) -0.013(7) 0.015(6) 0.025(5)
C28 0.067(12) 0.077(13) 0.163(12) 0.041(10) 0.044(10) 0.057(10)
C29 0.070(11) 0.040(8) 0.125(11) 0.015(7) -0.011(8) 0.033(8)
C30 0.035(7) 0.029(8) 0.122(10) 0.011(6) 0.003(7) 0.028(7)
C31 0.052(9) 0.029(8) 0.059(8) 0.001(6) 0.014(5) 0.019(6)
C32 0.086(10) 0.012(6) 0.041(7) -0.004(6) -0.001(7) 0.000(5)
C33 0.139(17) 0.022(8) 0.101(10) -0.011(9) 0.030(10) 0.012(7)
C34 0.081(10) 0.067(10) 0.057(7) 0.021(8) 0.019(6) -0.005(6)
C35 0.100(3) 0.100(3) 0.100(3) 0.0000(10) 0.0000(10) 0.0000(10)
C36 0.126(13) 0.015(7) 0.090(10) -0.009(7) 0.059(8) -0.006(6)
C37 0.093(12) 0.045(10) 0.092(9) -0.016(9) -0.021(8) -0.010(7)
C41 0.014(4) 0.064(6) 0.035(4) 0.002(4) -0.002(3) 0.009(3)
C42 0.0200(14) 0.0200(15) 0.0200(16) 0.0000(9) 0.0000(9) 0.0000(9)
C43 0.036(6) 0.059(7) 0.116(7) -0.022(5) -0.017(4) 0.032(5)
C44 0.055(6) 0.085(7) 0.170(11) -0.049(5) 0.011(9) 0.021(10)
C45 0.050(2) 0.050(2) 0.050(2) 0.0000(10) 0.0000(10) 0.0000(10)
C46 0.019(5) 0.243(17) 0.041(5) -0.002(7) -0.001(3) 0.016(7)
C47 0.031(4) 0.142(8) 0.050(5) 0.028(5) -0.001(8) 0.045(9)
C48 0.035(5) 0.081(7) 0.048(5) 0.001(5) -0.005(3) -0.011(4)
C51 0.147(3) 0.147(3) 0.147(3) 0.0000(10) 0.0000(10) 0.0000(10)
C52 0.102(3) 0.102(3) 0.102(3) 0.0001(10) -0.0001(10) -0.0000(10)
C53 0.088(3) 0.088(3) 0.087(3) 0.0004(10) -0.0002(10) -0.0001(10)
C54 0.065(3) 0.065(3) 0.065(3) 0.0002(10) 0.0001(10) -0.0000(10)
C55 0.057(3) 0.057(3) 0.056(3) -0.0003(10) 0.0003(10) 0.0001(10)

loop_
_atom_type_symbol
_atom_type_description
_atom_type_scat_dispersion_real
_atom_type_scat_dispersion_imag
_atom_type_scat_source
C C 0.0033 0.0016
;
International Tables for Crystallography
(1992, Vol. C, Tables 4.2.6.8 and 6.1.1.4)
;
H H 0.0000 0.0000
;
International Tables for Crystallography
(1992, Vol. C, Table 6.1.1.4)
;
Cl Cl 0.1484 0.1585
;
International Tables for Crystallography
(1992, Vol. C, Tables 4.2.6.8 and 6.1.1.4)
;
Ir Ir -1.4442 7.9887
;
International Tables for Crystallography
(1992, Vol. C, Tables 4.2.6.8 and 6.1.1.4)
;
N N 0.0061 0.0033
;
International Tables for Crystallography
(1992, Vol. C, Tables 4.2.6.8 and 6.1.1.4)
;

loop_
_geom_angle_atom_site_label_1
_geom_angle_atom_site_label_2
_geom_angle_atom_site_label_3
_geom_angle
_geom_angle_publ_flag
Cl1 Ir1 C1 85.9(4) yes
Cl1 Ir1 C21 86.8(4) yes
Cl1 Ir1 C41 155.5(3) yes
Cl1 Ir1 C42 160.08(16) yes
C1 Ir1 C21 172.8(5) yes
C1 Ir1 C41 80.4(4) yes
C1 Ir1 C42 87.9(4) yes
C21 Ir1 C41 106.2(4) yes
C21 Ir1 C42 99.0(4) yes
C41 Ir1 C42 39.8(3) yes
C1 N2 C3 116.3(14) yes
C1 N2 C6 123.7(11) yes
C3 N2 C6 119.7(13) yes
C1 N5 C4 111.0(13) yes
C1 N5 C12 126.7(10) yes
C4 N5 C12 122.3(11) yes
C21 N22 C23 108.7(11) yes
C21 N22 C26 123.2(9) yes
C23 N22 C26 126.7(11) yes
C21 N25 C24 108.4(14) yes
C21 N25 C32 125.1(9) yes
C24 N25 C32 126.3(14) yes
Ir1 C1 N2 131.0(10) yes
Ir1 C1 N5 128.1(10) yes
N2 C1 N5 99.9(12) yes
N2 C3 C4 98.9(14) yes
N5 C4 C3 113.0(14) yes
N2 C6 C7 111.2(10) yes
N2 C6 C11 117.9(13) yes
C7 C6 C11 112.7(11) yes
C6 C7 C8 105.6(10) yes
C7 C8 C9 118.0(12) yes
C8 C9 C10 108.2(12) yes
C9 C10 C11 112.1(12) yes
C6 C11 C10 118.3(13) yes
N5 C12 C13 114.6(10) yes
N5 C12 C17 114.9(10) yes
C13 C12 C17 113.5(10) yes
C12 C13 C14 113.5(11) yes
C13 C14 C15 114.9(12) yes
C14 C15 C16 106.0(11) yes
C15 C16 C17 114.6(12) yes
C12 C17 C16 113.5(11) yes
Ir1 C21 N22 128.0(8) yes
Ir1 C21 N25 125.2(8) yes
N22 C21 N25 106.4(10) yes
N22 C23 C24 103.6(12) yes
N25 C24 C23 112.5(16) yes
N22 C26 C27 107.9(10) yes
N22 C26 C31 108.7(10) yes
C27 C26 C31 109.7(10) yes
C26 C27 C28 110.6(11) yes
C27 C28 C29 110.9(13) yes
C28 C29 C30 113.4(13) yes
C29 C30 C31 110.3(10) yes
C26 C31 C30 109.1(11) yes
N25 C32 C33 110.2(11) yes
N25 C32 C37 105.6(12) yes
C33 C32 C37 108.4(11) yes
C32 C33 C34 113.4(11) yes
C33 C34 C35 104.9(12) yes
C34 C35 C36 110.8(13) yes
C35 C36 C37 112.0(13) yes
C32 C37 C36 103.7(12) yes
Ir1 C41 C42 69.4(4) yes
Ir1 C41 C48 118.2(5) yes
C42 C41 C48 116.1(6) yes
Ir1 C42 C41 70.7(4) yes
Ir1 C42 C43 129.2(6) yes
C41 C42 C43 132.5(6) yes
C42 C43 C44 104.6(8) yes
C43 C44 C45 112.7(8) yes
C44 C45 C46 127.1(9) yes
C45 C46 C47 117.4(8) yes
C46 C47 C48 105.0(8) yes
C41 C48 C47 111.2(7) yes
C51 C52 C53 92.440 yes
C52 C53 C54 136.726 yes
C53 C54 C55 122.997 yes
Cl1 Ir1 H42A 134.393 no
C1 Ir1 H42A 71.191 no
C21 Ir1 H42A 114.516 no
C41 Ir1 H42A 59.073 no
C42 Ir1 H42A 26.610 no
N2 C3 H3 130.543 no
C4 C3 H3 130.536 no
N5 C4 H4 123.490 no
C3 C4 H4 123.466 no
N2 C6 H6 104.539 no
C7 C6 H6 104.521 no
C11 C6 H6 104.530 no
C6 C7 H7A 110.620 no
C6 C7 H7B 110.620 no
C8 C7 H7A 110.635 no
C8 C7 H7B 110.635 no
H7A C7 H7B 108.749 no
C7 C8 H8A 107.814 no
C7 C8 H8B 107.819 no
C9 C8 H8A 107.814 no
C9 C8 H8B 107.819 no
H8A C8 H8B 107.158 no
C8 C9 H9A 110.050 no
C8 C9 H9B 110.049 no
C10 C9 H9A 110.060 no
C10 C9 H9B 110.045 no
H9A C9 H9B 108.398 no
C9 C10 H10A 109.180 no
C9 C10 H10B 109.186 no
C11 C10 H10A 109.182 no
C11 C10 H10B 109.185 no
H10A C10 H10B 107.878 no
C6 C11 H11A 107.742 no
C6 C11 H11B 107.745 no
C10 C11 H11A 107.730 no
C10 C11 H11B 107.736 no
H11A C11 H11B 107.108 no
N5 C12 H12 104.050 no
C13 C12 H12 104.063 no
C17 C12 H12 104.063 no
C12 C13 H13A 108.870 no
C12 C13 H13B 108.873 no
C14 C13 H13A 108.868 no
C14 C13 H13B 108.876 no
H13A C13 H13B 107.719 no
C13 C14 H14A 108.548 no
C13 C14 H14B 108.540 no
C15 C14 H14A 108.553 no
C15 C14 H14B 108.549 no
H14A C14 H14B 107.544 no
C14 C15 H15A 110.537 no
C14 C15 H15B 110.542 no
C16 C15 H15A 110.538 no
C16 C15 H15B 110.544 no
H15A C15 H15B 108.706 no
C15 C16 H16A 108.607 no
C15 C16 H16B 108.599 no
C17 C16 H16A 108.609 no
C17 C16 H16B 108.607 no
H16A C16 H16B 107.571 no
C12 C17 H17A 108.883 no
C12 C17 H17B 108.878 no
C16 C17 H17A 108.867 no
C16 C17 H17B 108.875 no
H17A C17 H17B 107.716 no
N22 C23 H23 128.175 no
C24 C23 H23 128.190 no
N25 C24 H24 123.756 no
C23 C24 H24 123.750 no
N22 C26 H26 110.171 no
C27 C26 H26 110.175 no
C31 C26 H26 110.176 no
C26 C27 H27A 109.528 no
C26 C27 H27B 109.525 no
C28 C27 H27A 109.534 no
C28 C27 H27B 109.535 no
H27A C27 H27B 108.080 no
C27 C28 H28A 109.446 no
C27 C28 H28B 109.444 no
C29 C28 H28A 109.456 no
C29 C28 H28B 109.460 no
H28A C28 H28B 108.036 no
C28 C29 H29A 108.904 no
C28 C29 H29B 108.891 no
C30 C29 H29A 108.889 no
C30 C29 H29B 108.889 no
H29A C29 H29B 107.720 no
C29 C30 H30A 109.602 no
C29 C30 H30B 109.603 no
C31 C30 H30A 109.604 no
C31 C30 H30B 109.601 no
H30A C30 H30B 108.127 no
C26 C31 H31A 109.859 no
C26 C31 H31B 109.854 no
C30 C31 H31A 109.860 no
C30 C31 H31B 109.872 no
H31A C31 H31B 108.292 no
N25 C32 H32 110.822 no
C33 C32 H32 110.832 no
C37 C32 H32 110.836 no
C32 C33 H33A 108.877 no
C32 C33 H33B 108.885 no
C34 C33 H33A 108.896 no
C34 C33 H33B 108.880 no
H33A C33 H33B 107.717 no
C33 C34 H34A 110.762 no
C33 C34 H34B 110.775 no
C35 C34 H34A 110.755 no
C35 C34 H34B 110.755 no
H34A C34 H34B 108.833 no
C34 C35 H35A 109.479 no
C34 C35 H35B 109.479 no
C36 C35 H35A 109.480 no
C36 C35 H35B 109.487 no
H35A C35 H35B 108.053 no
C35 C36 H36A 109.222 no
C35 C36 H36B 109.224 no
C37 C36 H36A 109.221 no
C37 C36 H36B 109.219 no
H36A C36 H36B 107.915 no
C32 C37 H37A 111.039 no
C32 C37 H37B 111.024 no
C36 C37 H37A 111.027 no
C36 C37 H37B 111.024 no
H37A C37 H37B 109.015 no
Ir1 C41 H41A 83.407 no
C42 C41 H41A 121.956 no
C48 C41 H41A 121.951 no
Ir1 C42 H42A 67.980 no
C41 C42 H42A 113.744 no
C43 C42 H42A 113.715 no
C42 C43 H43A 110.826 no
C42 C43 H43B 110.841 no
C44 C43 H43A 110.839 no
C44 C43 H43B 110.835 no
H43A C43 H43B 108.886 no
C43 C44 H44A 109.044 no
C43 C44 H44B 109.035 no
C45 C44 H44A 109.046 no
C45 C44 H44B 109.041 no
H44A C44 H44B 107.809 no
C44 C45 H45A 105.544 no
C44 C45 H45B 105.548 no
C46 C45 H45A 105.553 no
C46 C45 H45B 105.544 no
H45A C45 H45B 106.077 no
C45 C46 H46A 107.959 no
C45 C46 H46B 107.952 no
C47 C46 H46A 107.963 no
C47 C46 H46B 107.966 no
H46A C46 H46B 107.218 no
C46 C47 H47A 110.741 no
C46 C47 H47B 110.737 no
C48 C47 H47A 110.759 no
C48 C47 H47B 110.742 no
H47A C47 H47B 108.840 no
C41 C48 H48A 109.386 no
C41 C48 H48B 109.389 no
C47 C48 H48A 109.384 no
C47 C48 H48B 109.391 no
H48A C48 H48B 107.993 no
Ir1 H42A C42 85.410 no
H51A C51 H51B 109.473 no
H51A C51 H51C 109.460 no
H51A C51 C52 109.476 no
H51B C51 H51C 109.466 no
H51B C51 C52 109.480 no
H51C C51 C52 109.472 no
C51 C52 H52A 113.206 no
C51 C52 H52B 113.199 no
H52A C52 H52B 110.564 no
H52A C52 C53 113.211 no
H52B C52 C53 113.213 no
C52 C53 H53A 102.953 no
C52 C53 H53B 102.955 no
H53A C53 H53B 105.080 no
H53A C53 C54 102.961 no
H53B C53 C54 102.968 no
C53 C54 H54A 106.590 no
C53 C54 H54B 106.582 no
H54A C54 H54B 106.537 no
H54A C54 C55 106.578 no
H54B C54 C55 106.578 no
C54 C55 H55A 109.477 no
C54 C55 H55B 109.468 no
C54 C55 H55C 109.464 no
H55A C55 H55B 109.471 no
H55A C55 H55C 109.484 no
H55B C55 H55C 109.464 no

loop_
_geom_bond_atom_site_label_1
_geom_bond_atom_site_label_2
_geom_bond_distance
_geom_bond_publ_flag
Ir1 Cl1 2.3575(15) yes
Ir1 C1 1.976(16) yes
Ir1 C21 2.039(12) yes
Ir1 C41 2.132(7) yes
Ir1 C42 2.114(5) yes
N2 C1 1.347(18) yes
N2 C3 1.40(2) yes
N2 C6 1.457(18) yes
N5 C1 1.384(18) yes
N5 C4 1.301(17) yes
N5 C12 1.459(17) yes
N22 C21 1.352(15) yes
N22 C23 1.445(15) yes
N22 C26 1.447(16) yes
N25 C21 1.390(16) yes
N25 C24 1.32(2) yes
N25 C32 1.464(16) yes
C3 C4 1.35(3) yes
C6 C7 1.637(19) yes
C6 C11 1.35(2) yes
C7 C8 1.514(18) yes
C8 C9 1.377(19) yes
C9 C10 1.52(2) yes
C10 C11 1.53(2) yes
C12 C13 1.556(17) yes
C12 C17 1.516(19) yes
C13 C14 1.39(2) yes
C14 C15 1.67(2) yes
C15 C16 1.42(2) yes
C16 C17 1.52(2) yes
C23 C24 1.34(3) yes
C26 C27 1.485(19) yes
C26 C31 1.522(18) yes
C27 C28 1.61(2) yes
C28 C29 1.37(2) yes
C29 C30 1.605(19) yes
C30 C31 1.534(19) yes
C32 C33 1.43(3) yes
C32 C37 1.67(3) yes
C33 C34 1.551(19) yes
C34 C35 1.68(3) yes
C35 C36 1.48(3) yes
C36 C37 1.54(2) yes
C41 C42 1.447(9) yes
C41 C48 1.477(10) yes
C42 C43 1.326(10) yes
C43 C44 1.723(14) yes
C44 C45 1.514(12) yes
C45 C46 1.456(16) yes
C46 C47 1.528(18) yes
C47 C48 1.568(11) yes
C51 C52 1.579 yes
C52 C53 1.550 yes
C53 C54 1.550 yes
C54 C55 1.580 yes
Ir1 H42A 1.966 no
C3 H3 0.950 no
C4 H4 0.950 no
C6 H6 1.000 no
C7 H7A 0.990 no
C7 H7B 0.990 no
C8 H8A 0.990 no
C8 H8B 0.990 no
C9 H9A 0.990 no
C9 H9B 0.990 no
C10 H10A 0.990 no
C10 H10B 0.990 no
C11 H11A 0.990 no
C11 H11B 0.990 no
C12 H12 1.000 no
C13 H13A 0.990 no
C13 H13B 0.990 no
C14 H14A 0.990 no
C14 H14B 0.990 no
C15 H15A 0.990 no
C15 H15B 0.990 no
C16 H16A 0.990 no
C16 H16B 0.990 no
C17 H17A 0.990 no
C17 H17B 0.990 no
C23 H23 0.950 no
C24 H24 0.950 no
C26 H26 1.000 no
C27 H27A 0.990 no
C27 H27B 0.990 no
C28 H28A 0.990 no
C28 H28B 0.990 no
C29 H29A 0.990 no
C29 H29B 0.990 no
C30 H30A 0.990 no
C30 H30B 0.990 no
C31 H31A 0.990 no
C31 H31B 0.990 no
C32 H32 1.000 no
C33 H33A 0.990 no
C33 H33B 0.990 no
C34 H34A 0.990 no
C34 H34B 0.990 no
C35 H35A 0.990 no
C35 H35B 0.990 no
C36 H36A 0.990 no
C36 H36B 0.990 no
C37 H37A 0.990 no
C37 H37B 0.990 no
C41 H41A 0.950 no
C42 H42A 0.950 no
C43 H43A 0.990 no
C43 H43B 0.990 no
C44 H44A 0.990 no
C44 H44B 0.990 no
C45 H45A 0.990 no
C45 H45B 0.990 no
C46 H46A 0.990 no
C46 H46B 0.990 no
C47 H47A 0.990 no
C47 H47B 0.990 no
C48 H48A 0.990 no
C48 H48B 0.990 no
C51 H51A 0.980 no
C51 H51B 0.980 no
C51 H51C 0.980 no
C52 H52A 0.990 no
C52 H52B 0.990 no
C53 H53A 0.990 no
C53 H53B 0.990 no
C54 H54A 0.990 no
C54 H54B 0.990 no
C55 H55A 0.980 no
C55 H55B 0.980 no
C55 H55C 0.980 no

loop_
_geom_contact_atom_site_label_1
_geom_contact_atom_site_label_2
_geom_contact_distance
_geom_contact_publ_flag
_geom_contact_site_symmetry_2
Ir1 C6 3.463(13) no .
Ir1 C12 3.496(11) no .
Ir1 C26 3.423(12) no .
Ir1 C32 3.442(12) no .
Cl1 N2 3.598(11) no .
N2 C12 3.520(17) no .
N2 C41 3.313(13) no .
N5 C6 3.513(18) no .
N5 C42 3.467(12) no .
N25 C26 3.590(17) no .
C1 C7 3.594(17) no .
C1 C11 3.418(18) no .
C1 C13 3.517(18) no .
C3 C7 3.18(3) no .
C3 C11 3.04(3) no .
C3 C12 3.58(3) no .
C4 C6 3.49(2) no .
C4 C13 3.22(2) no .
C4 C17 3.04(2) no .
C6 C9 2.942(18) no .
C6 C41 3.551(15) no .
C7 C10 2.93(2) no .
C8 C11 2.78(2) no .
C12 C15 2.982(19) no .
C13 C16 2.928(19) no .
C14 C17 2.888(19) no .
C21 C27 3.349(17) no .
C21 C31 3.573(18) no .
C21 C33 3.549(18) no .
C21 C37 3.578(18) no .
C21 C43 3.474(14) no .
C21 C48 3.531(13) no .
C23 C27 3.04(2) no .
C23 C31 3.10(2) no .
C24 C26 3.60(3) no .
C24 C33 2.99(3) no .
C24 C37 3.03(3) no .
C26 C29 2.922(19) no .
C26 C43 3.554(15) no .
C27 C30 2.906(18) no .
C28 C31 2.96(2) no .
C32 C35 2.95(2) no .
C32 C48 3.598(17) no .
C33 C36 2.92(2) no .
C34 C37 3.07(3) no .
C41 C44 3.307(12) no .
C41 C45 3.272(11) no .
C41 C46 3.162(12) no .
C42 C45 3.044(10) no .
C42 C46 3.384(10) no .
C42 C47 3.379(9) no .
C43 C46 3.141(13) no .
C43 C48 3.026(13) no .
C45 C48 3.221(12) no .
C51 C54 3.0545 no .
Ir1 H6 2.8314 no .
Ir1 H12 2.8995 no .
Ir1 H26 2.8594 no .
Ir1 H32 2.8808 no .
Ir1 H43A 3.3518 no .
Ir1 H43B 3.3218 no .
Ir1 H48A 3.2785 no .
Ir1 H48B 3.2083 no .
Cl1 H6 3.4742 no .
Cl1 H11B 3.1520 no .
Cl1 H13B 3.1290 no .
Cl1 H27B 3.1889 no .
Cl1 H37B 3.3266 no .
N2 H4 3.0116 no .
N2 H7A 2.7961 no .
N2 H7B 2.7782 no .
N2 H11A 2.5669 no .
N2 H11B 2.5999 no .
N2 H41A 2.4572 no .
N2 H42A 3.5171 no .
N5 H3 3.1273 no .
N5 H13A 2.7242 no .
N5 H13B 2.7543 no .
N5 H17A 2.7253 no .
N5 H17B 2.6927 no .
N5 H41A 3.2006 no .
N5 H42A 2.6582 no .
N22 H24 3.1121 no .
N22 H27A 2.5478 no .
N22 H27B 2.5750 no .
N22 H31A 2.6279 no .
N22 H31B 2.6035 no .
N22 H43A 3.3551 no .
N22 H43B 3.4359 no .
N25 H23 3.1279 no .
N25 H33A 2.5699 no .
N25 H33B 2.5420 no .
N25 H37A 2.7402 no .
N25 H37B 2.7084 no .
N25 H48A 3.5188 no .
N25 H48B 3.3010 no .
C1 H3 3.2487 no .
C1 H4 3.1144 no .
C1 H6 2.4611 no .
C1 H7B 3.5389 no .
C1 H11B 3.3097 no .
C1 H12 2.5425 no .
C1 H13B 3.3835 no .
C1 H41A 2.0847 no .
C3 H6 3.2464 no .
C3 H7A 2.9565 no .
C3 H7B 3.5044 no .
C3 H11A 2.7094 no .
C3 H11B 3.3217 no .
C4 H12 3.1610 no .
C4 H13A 2.9932 no .
C4 H13B 3.5553 no .
C4 H17A 3.3041 no .
C4 H17B 2.7721 no .
C6 H3 2.7933 no .
C6 H8A 3.3819 no .
C6 H8B 2.6836 no .
C6 H9B 3.2873 no .
C6 H10A 2.8020 no .
C6 H10B 3.2653 no .
C6 H41A 2.6805 no .
C7 H3 3.2369 no .
C7 H9A 3.3204 no .
C7 H9B 2.6970 no .
C7 H10A 3.3616 no .
C7 H11A 2.7742 no .
C7 H11B 3.3401 no .
C7 H41A 3.0125 no .
C8 H6 2.6830 no .
C8 H10A 2.6436 no .
C8 H10B 3.1938 no .
C8 H11A 3.2215 no .
C9 H6 3.2446 no .
C9 H7A 2.7531 no .
C9 H7B 3.2983 no .
C9 H11A 2.8198 no .
C9 H11B 3.3588 no .
C10 H6 2.6672 no .
C10 H7A 3.3395 no .
C10 H8A 3.2186 no .
C10 H8B 2.5162 no .
C10 H36B 3.2735 no .
C11 H3 3.0911 no .
C11 H7A 2.8310 no .
C11 H7B 3.3035 no .
C11 H8B 3.0295 no .
C11 H9A 3.3781 no .
C11 H9B 2.8150 no .
C12 H4 2.6496 no .
C12 H14A 2.7447 no .
C12 H14B 3.3142 no .
C12 H15A 3.3115 no .
C12 H16A 2.7739 no .
C12 H16B 3.3687 no .
C12 H42A 2.7042 no .
C13 H4 3.3133 no .
C13 H15A 2.8624 no .
C13 H15B 3.4048 no .
C13 H16A 3.2144 no .
C13 H17A 3.3941 no .
C13 H17B 2.8982 no .
C14 H12 2.6907 no .
C14 H16A 2.6441 no .
C14 H16B 3.3597 no .
C14 H17B 3.3179 no .
C14 H28A 3.2252 no .
C15 H12 3.3329 no .
C15 H13A 2.8560 no .
C15 H13B 3.4398 no .
C15 H17A 3.2901 no .
C15 H17B 2.7277 no .
C16 H12 2.7387 no .
C16 H13A 3.3679 no .
C16 H14A 2.7033 no .
C16 H14B 3.3074 no .
C17 H4 2.8730 no .
C17 H13A 2.9030 no .
C17 H13B 3.3866 no .
C17 H14A 3.2421 no .
C17 H15A 2.7081 no .
C17 H15B 3.3229 no .
C17 H42A 3.3147 no .
C21 H23 3.1907 no .
C21 H24 3.1118 no .
C21 H26 2.5500 no .
C21 H27B 3.2074 no .
C21 H31A 3.5735 no .
C21 H32 2.6280 no .
C21 H33B 3.4752 no .
C21 H37B 3.4828 no .
C21 H43A 3.1755 no .
C21 H43B 3.5303 no .
C21 H48A 3.5923 no .
C21 H48B 3.0820 no .
C23 H26 3.3842 no .
C23 H27A 2.7118 no .
C23 H27B 3.2767 no .
C23 H31A 3.3630 no .
C23 H31B 2.7993 no .
C24 H32 3.2815 no .
C24 H33A 2.7235 no .
C24 H33B 3.1747 no .
C24 H37A 2.8231 no .
C24 H37B 3.2573 no .
C26 H23 2.9292 no .
C26 H28A 2.7712 no .
C26 H28B 3.3839 no .
C26 H29A 3.3042 no .
C26 H30A 2.7270 no .
C26 H30B 3.3473 no .
C26 H43A 3.5164 no .
C26 H43B 2.9352 no .
C27 H23 3.1242 no .
C27 H29A 2.6864 no .
C27 H29B 3.3262 no .
C27 H30A 3.3023 no .
C27 H31A 3.3158 no .
C27 H31B 2.6615 no .
C28 H14A 3.2284 no .
C28 H26 2.7456 no .
C28 H30A 2.7687 no .
C28 H30B 3.3085 no .
C28 H31B 3.2841 no .
C29 H26 3.2322 no .
C29 H27A 2.7056 no .
C29 H27B 3.2851 no .
C29 H31A 3.4381 no .
C29 H31B 2.8056 no .
C30 H26 2.6963 no .
C30 H27A 3.2445 no .
C30 H28A 2.7310 no .
C30 H28B 3.3529 no .
C30 H43B 3.4666 no .
C31 H23 3.1307 no .
C31 H27A 2.6553 no .
C31 H27B 3.3206 no .
C31 H28A 3.3266 no .
C31 H29A 2.8165 no .
C31 H29B 3.4174 no .
C31 H43A 3.5617 no .
C31 H43B 3.0114 no .
C32 H24 2.7460 no .
C32 H34A 3.3375 no .
C32 H34B 2.7393 no .
C32 H35B 3.3204 no .
C32 H36A 3.4115 no .
C32 H36B 2.6479 no .
C32 H48A 2.9854 no .
C32 H48B 3.4331 no .
C33 H24 2.9250 no .
C33 H35A 3.4198 no .
C33 H35B 2.7963 no .
C33 H36B 3.1945 no .
C33 H37A 2.7236 no .
C33 H37B 3.3713 no .
C33 H48A 3.0167 no .
C33 H48B 3.4542 no .
C34 H32 2.6778 no .
C34 H36A 3.4715 no .
C34 H36B 2.7643 no .
C34 H37A 3.3769 no .
C34 H48A 3.3926 no .
C35 H32 3.2485 no .
C35 H33A 2.7205 no .
C35 H33B 3.4415 no .
C35 H37A 2.7090 no .
C35 H37B 3.3603 no .
C36 H10A 3.2490 no .
C36 H32 2.7068 no .
C36 H33A 3.1863 no .
C36 H34A 3.4449 no .
C36 H34B 2.8740 no .
C37 H24 2.9998 no .
C37 H33A 2.6238 no .
C37 H33B 3.3973 no .
C37 H34B 3.4794 no .
C37 H35A 3.3591 no .
C37 H35B 2.6953 no .
C41 H6 2.9718 no .
C41 H7B 3.2629 no .
C41 H32 3.3098 no .
C41 H43A 2.7336 no .
C41 H43B 3.2982 no .
C41 H44A 3.5102 no .
C41 H45A 3.1047 no .
C41 H46A 3.2688 no .
C41 H47A 3.3298 no .
C41 H47B 2.5819 no .
C42 H12 2.9414 no .
C42 H26 3.0886 no .
C42 H44A 2.5939 no .
C42 H44B 3.2481 no .
C42 H45A 3.1038 no .
C42 H46A 3.2988 no .
C42 H47B 3.5393 no .
C42 H48A 3.2345 no .
C42 H48B 2.5147 no .
C43 H12 3.5718 no .
C43 H26 2.9515 no .
C43 H31A 3.0859 no .
C43 H45A 3.1470 no .
C43 H45B 3.4643 no .
C43 H46A 2.8102 no .
C43 H48B 2.6706 no .
C43 H41A 3.3515 no .
C44 H46A 2.7257 no .
C44 H46B 3.3540 no .
C44 H48B 3.5683 no .
C44 H42A 2.9165 no .
C45 H43A 2.8729 no .
C45 H43B 3.5272 no .
C45 H47A 3.3477 no .
C45 H47B 2.6575 no .
C45 H48B 3.2867 no .
C46 H43A 2.8775 no .
C46 H44A 3.3758 no .
C46 H44B 3.1376 no .
C46 H48A 3.2829 no .
C46 H48B 2.4625 no .
C47 H43A 3.4602 no .
C47 H45A 2.5125 no .
C47 H45B 3.2513 no .
C47 H41A 3.0051 no .
C48 H32 3.0383 no .
C48 H33B 3.0449 no .
C48 H43A 2.7347 no .
C48 H45A 3.2824 no .
C48 H46A 2.4369 no .
C48 H46B 3.2782 no .
C48 H42A 3.3021 no .
H3 H4 2.4918 no .
H3 H7A 2.7618 no .
H3 H11A 2.4920 no .
H3 H11B 3.5235 no .
H4 H12 3.5444 no .
H4 H13A 2.9054 no .
H4 H17A 3.2526 no .
H4 H17B 2.3156 no .
H6 H7A 2.9292 no .
H6 H7B 2.3923 no .
H6 H8A 3.5787 no .
H6 H8B 2.4744 no .
H6 H10A 2.6303 no .
H6 H10B 3.5490 no .
H6 H11A 2.6898 no .
H6 H11B 2.0973 no .
H6 H32 2.8141 no .
H6 H36B 3.5237 no .
H6 H48A 3.1794 no .
H6 H41A 2.2528 no .
H7A H8A 2.3592 no .
H7A H8B 2.8598 no .
H7A H9B 2.6015 no .
H7A H11A 2.7631 no .
H7B H8A 2.3617 no .
H7B H8B 2.3307 no .
H7B H9B 3.5873 no .
H7B H47B 3.2858 no .
H7B H48A 3.5031 no .
H7B H41A 2.4667 no .
H8A H9A 2.2052 no .
H8A H9B 2.2427 no .
H8A H10A 3.5174 no .
H8B H9A 2.2187 no .
H8B H9B 2.7535 no .
H8B H10A 2.4181 no .
H8B H10B 3.4368 no .
H8B H34B 3.2314 no .
H8B H36B 3.5026 no .
H8B H48A 3.5152 no .
H9A H10A 2.3229 no .
H9A H10B 2.4274 no .
H9B H10A 2.8698 no .
H9B H10B 2.3312 no .
H9B H11A 2.7492 no .
H10A H11A 2.8464 no .
H10A H11B 2.2909 no .
H10A H36A 3.4879 no .
H10A H36B 2.2916 no .
H10B H11A 2.2785 no .
H10B H11B 2.4009 no .
H12 H13A 2.8450 no .
H12 H13B 2.2787 no .
H12 H14A 2.5919 no .
H12 H14B 3.5960 no .
H12 H16A 2.6083 no .
H12 H17A 2.2416 no .
H12 H17B 2.8154 no .
H12 H26 2.9400 no .
H12 H43B 3.2138 no .
H12 H42A 2.0042 no .
H13A H14A 2.7535 no .
H13A H14B 2.1754 no .
H13A H15A 2.7822 no .
H13A H17B 2.8945 no .
H13B H14A 2.1725 no .
H13B H14B 2.2820 no .
H13B H28A 3.5399 no .
H14A H15A 2.9879 no .
H14A H15B 2.4878 no .
H14A H16A 2.4967 no .
H14A H28A 2.2577 no .
H14A H28B 3.5496 no .
H14B H15A 2.5070 no .
H14B H15B 2.5246 no .
H14B H16A 3.5299 no .
H14B H28A 3.5402 no .
H15A H16A 2.7921 no .
H15A H16B 2.2704 no .
H15A H17A 3.5949 no .
H15A H17B 2.5970 no .
H15B H16A 2.2498 no .
H15B H16B 2.2891 no .
H16A H17A 2.3198 no .
H16A H17B 2.8513 no .
H16B H17A 2.3560 no .
H16B H17B 2.3224 no .
H17A H44A 3.1781 no .
H17A H42A 2.8959 no .
H23 H24 2.4556 no .
H23 H27A 2.5232 no .
H23 H27B 3.5167 no .
H23 H31A 3.5193 no .
H23 H31B 2.5466 no .
H24 H33A 2.3578 no .
H24 H33B 3.2429 no .
H24 H37A 2.5084 no .
H24 H37B 3.3976 no .
H26 H27A 2.8588 no .
H26 H27B 2.3512 no .
H26 H28A 2.6021 no .
H26 H30A 2.5568 no .
H26 H31A 2.3915 no .
H26 H31B 2.8897 no .
H26 H43A 3.1705 no .
H26 H43B 2.2877 no .
H26 H42A 2.8334 no .
H27A H28A 2.9368 no .
H27A H28B 2.4415 no .
H27A H29A 2.5607 no .
H27A H31A 3.5524 no .
H27A H31B 2.4749 no .
H27B H28A 2.4408 no .
H27B H28B 2.4553 no .
H27B H29A 3.5585 no .
H27B H31B 3.5650 no .
H28A H29A 2.7491 no .
H28A H29B 2.1901 no .
H28A H30A 2.6432 no .
H28B H29A 2.1845 no .
H28B H29B 2.2533 no .
H29A H30A 2.9288 no .
H29A H30B 2.4112 no .
H29A H31B 2.6866 no .
H29B H30A 2.4181 no .
H29B H30B 2.4626 no .
H30A H31A 2.3626 no .
H30A H31B 2.8838 no .
H30A H43B 2.9288 no .
H30B H31A 2.4141 no .
H30B H31B 2.3654 no .
H31A H43A 2.8001 no .
H31A H43B 2.4822 no .
H32 H33A 2.8203 no .
H32 H33B 2.3459 no .
H32 H34A 3.5866 no .
H32 H34B 2.5435 no .
H32 H36B 2.4481 no .
H32 H37A 3.0206 no .
H32 H37B 2.5641 no .
H32 H48A 2.3619 no .
H32 H48B 3.1301 no .
H32 H41A 3.3975 no .
H33A H34A 2.3945 no .
H33A H34B 2.8993 no .
H33A H35B 2.5897 no .
H33A H37A 2.4461 no .
H33A H37B 3.5193 no .
H33B H34A 2.4092 no .
H33B H34B 2.4142 no .
H33B H48A 2.5070 no .
H33B H48B 2.6804 no .
H34A H35A 2.5651 no .
H34A H35B 2.4973 no .
H34B H35A 2.5098 no .
H34B H35B 3.0007 no .
H34B H36B 2.6767 no .
H34B H48A 2.8531 no .
H35A H36A 2.3169 no .
H35A H36B 2.3431 no .
H35B H36A 2.3457 no .
H35B H36B 2.8415 no .
H35B H37A 2.5231 no .
H35B H37B 3.5901 no .
H36A H37A 2.4324 no .
H36A H37B 2.3890 no .
H36B H37A 2.8949 no .
H36B H37B 2.4123 no .
H43A H44A 3.0325 no .
H43A H44B 2.6264 no .
H43A H45A 3.4913 no .
H43A H45B 3.5983 no .
H43A H46A 2.2721 no .
H43A H48A 3.5664 no .
H43A H48B 2.0948 no .
H43A H42A 2.6721 no .
H43B H44A 2.6073 no .
H43B H44B 2.5265 no .
H43B H48B 3.4955 no .
H43B H42A 2.0889 no .
H44A H45A 2.1332 no .
H44A H45B 2.4919 no .
H44A H42A 2.7970 no .
H44B H45A 2.7501 no .
H44B H45B 2.1497 no .
H44B H46A 3.0513 no .
H45A H46A 2.7277 no .
H45A H46B 2.4657 no .
H45A H47A 3.3631 no .
H45A H47B 2.2409 no .
H45A H41A 3.5327 no .
H45B H46A 2.4878 no .
H45B H46B 2.0446 no .
H45B H47B 3.3369 no .
H46A H47A 2.5040 no .
H46A H47B 2.8501 no .
H46A H48A 3.2554 no .
H46A H48B 2.0442 no .
H46B H47A 2.2503 no .
H46B H47B 2.5355 no .
H46B H48B 3.2837 no .
H47A H48A 2.3129 no .
H47A H48B 2.5696 no .
H47B H48A 2.5855 no .
H47B H48B 2.8897 no .
H47B H41A 2.8015 no .
H48A H41A 2.3771 no .
H48B H41A 2.8669 no .
H48B H42A 3.4010 no .
H41A H42A 2.3415 no .
C51 H53A 3.1378 no .
C51 H53B 2.3843 no .
C51 H54A 3.2429 no .
C51 H54B 2.8696 no .
H51A H52A 2.4937 no .
H51A H52B 2.4872 no .
H51A C53 3.1625 no .
H51A H53B 3.2827 no .
H51B H52A 2.9381 no .
H51B H52B 2.4584 no .
H51B C53 2.3841 no .
H51B H53A 3.2899 no .
H51B H53B 2.0949 no .
H51B C54 3.1457 no .
H51B H54A 3.5939 no .
H51B H54B 2.7927 no .
H51C H52A 2.4523 no .
H51C H52B 2.9384 no .
H51C C53 2.3952 no .
H51C H53A 3.3190 no .
H51C H53B 2.7058 no .
H51C C54 2.6715 no .
H51C H54A 2.6732 no .
H51C H54B 2.3738 no .
C52 H54A 3.0364 no .
C52 H54B 3.2043 no .
H52A H53A 2.3908 no .
H52A H53B 2.8604 no .
H52A C54 3.2236 no .
H52A H54A 3.0772 no .
H52B H53A 2.3624 no .
H52B H53B 2.2937 no .
C53 H55A 3.5354 no .
C53 H55B 3.0128 no .
C53 H55C 2.9563 no .
H53A H54A 2.4393 no .
H53A H54B 2.7872 no .
H53A C55 2.7488 no .
H53A H55B 3.0331 no .
H53A H55C 2.6222 no .
H53B H54A 2.7950 no .
H53B H54B 2.2112 no .
H53B C55 2.9750 no .
H53B H55B 2.9117 no .
H53B H55C 3.3149 no .
H54A H55A 2.3382 no .
H54A H55B 2.8777 no .
H54A H55C 2.4259 no .
H54B H55A 2.3885 no .
H54B H55B 2.3730 no .
H54B H55C 2.8805 no .
Cl1 H46B 2.9098 no 1_655
Cl1 H47A 3.3153 no 1_655
Cl1 H55A 3.1825 no 4_775
N2 H33B 3.3620 no 4_674
N5 H34A 3.3805 no 4_674
N22 H8A 3.5117 no 4_675
N25 H7B 3.3531 no 4_675
C3 H33B 3.1490 no 4_674
C3 H47A 3.1945 no 4_674
C4 H33B 3.4586 no 4_674
C4 H34A 3.1425 no 4_674
C4 H37B 3.5755 no 4_774
C4 H55C 3.2442 no .
C7 H33B 3.1956 no 4_674
C7 H46A 3.5364 no 4_674
C7 H48B 3.3260 no 4_674
C8 H31A 3.4840 no 4_674
C8 H51C 2.9376 no 4_675
C9 H30B 3.1295 no 2_654
C9 H51C 3.1327 no 4_675
C10 H27A 3.2385 no 4_774
C10 H55B 3.2143 no 4_775
C11 H27A 3.1014 no 4_774
C11 H55B 3.4451 no 4_775
C13 H37A 2.9955 no 4_774
C13 H45B 3.2275 no 1_655
C14 H16A 3.5545 no 3_565
C14 H16B 3.3445 no 3_565
C14 H45B 2.9457 no 1_655
C15 H16B 3.4390 no 3_565
C15 H17A 3.3274 no 3_565
C15 H35A 3.3171 no 2_644
C15 H35B 3.3725 no 2_644
C15 H44A 3.1519 no 3_565
C16 H14B 3.1046 no 3_465
C16 H15B 3.5715 no 3_465
C16 H35A 3.4196 no 2_644
C16 H35B 3.2578 no 2_644
C16 H44A 3.3811 no 3_565
C17 H15B 3.3867 no 3_465
C17 H34A 3.1784 no 4_674
C17 H53A 3.5353 no .
C23 H7B 3.4368 no 4_675
C23 H8A 3.4164 no 4_675
C23 H54B 3.2506 no 1_556
C23 H55A 3.5020 no 1_556
C24 H7B 3.0161 no 4_675
C24 H47B 3.0259 no 4_675
C27 H10B 3.3900 no 4_775
C27 H11A 3.1248 no 4_775
C27 H46B 3.2877 no 1_655
C28 H30A 3.3958 no 3_565
C28 H30B 3.3085 no 3_565
C28 H45B 3.4577 no 1_655
C29 H9A 3.5164 no 2_645
C29 H9B 3.5563 no 2_645
C29 H30B 3.3628 no 3_565
C29 H31A 3.4223 no 3_565
C29 H44B 3.4367 no 3_565
C30 H9A 3.5537 no 2_645
C30 H9B 3.4117 no 2_645
C30 H28B 3.0207 no 3_465
C30 H29B 3.3955 no 3_465
C30 H44B 3.4245 no 3_565
C31 H8A 3.2114 no 4_675
C31 H29B 3.4243 no 3_465
C31 H51B 3.5280 no 1_556
C31 H54B 3.4814 no 1_556
C33 H7B 3.3572 no 4_675
C34 H17A 3.5612 no 4_675
C34 H52A 3.5880 no 4_675
C34 H54A 3.4136 no 4_675
C35 H15A 3.5841 no 2_655
C35 H15B 3.4633 no 2_655
C35 H16B 3.0112 no 2_655
C35 H52B 3.3533 no 2_655
C36 H13A 3.2352 no 4_775
C36 H52B 2.9178 no 2_655
C36 H55C 3.3385 no 4_775
C37 H13A 2.8263 no 4_775
C37 H55C 3.2888 no 4_775
C41 H33A 3.5921 no 4_674
C43 H29B 3.3733 no 3_465
C44 H15B 3.2238 no 3_465
C44 H16A 3.4176 no 3_465
C44 H29B 3.4925 no 3_465
C45 H13B 3.2489 no 1_455
C45 H14B 3.1903 no 1_455
C46 H3 3.1486 no 4_675
C46 H7A 3.5582 no 4_675
C46 H13B 3.5698 no 1_455
C46 H27B 3.2217 no 1_455
C47 H3 3.0363 no 4_675
C47 H24 3.1089 no 4_674
C47 H55A 3.5906 no 4_675
C48 H3 3.4454 no 4_675
C48 H7A 3.3098 no 4_675
H3 C46 3.1486 no 4_674
H3 C47 3.0363 no 4_674
H3 C48 3.4454 no 4_674
H3 H33B 3.3154 no 4_674
H3 H46A 2.8181 no 4_674
H3 H46B 3.0172 no 4_674
H3 H47A 2.4165 no 4_674
H3 H48A 3.5138 no 4_674
H3 H48B 3.1400 no 4_674
H4 H34A 3.0334 no 4_674
H4 H37B 3.2307 no 4_774
H4 H47A 3.5680 no 4_674
H4 H53A 3.5397 no .
H4 C54 3.4023 no .
H4 H54A 2.9491 no .
H4 C55 3.0606 no .
H4 H55A 3.1928 no .
H4 H55C 2.3645 no .
H7A C46 3.5582 no 4_674
H7A C48 3.3098 no 4_674
H7A H33B 2.8379 no 4_674
H7A H43A 2.8149 no 4_674
H7A H46A 2.6374 no 4_674
H7A H48B 2.3740 no 4_674
H7B N25 3.3531 no 4_674
H7B C23 3.4368 no 4_674
H7B C24 3.0161 no 4_674
H7B C33 3.3572 no 4_674
H7B H24 3.0253 no 4_674
H7B H33A 3.0954 no 4_674
H7B H33B 2.7620 no 4_674
H7B H48B 3.5576 no 4_674
H8A N22 3.5117 no 4_674
H8A C23 3.4164 no 4_674
H8A C31 3.2114 no 4_674
H8A H23 3.5209 no 4_674
H8A H31A 2.5511 no 4_674
H8A H31B 3.0248 no 4_674
H8A H43A 3.3189 no 4_674
H8A C51 3.4768 no 4_675
H8A H51B 3.5366 no 4_675
H8A H51C 2.6743 no 4_675
H8A H54B 3.0632 no 4_675
H8B C51 3.5015 no 4_675
H8B H51C 2.5494 no 4_675
H8B H54A 3.3050 no 4_675
H8B H54B 3.2860 no 4_675
H9A C29 3.5164 no 2_654
H9A C30 3.5537 no 2_654
H9A H29A 3.0811 no 2_654
H9A H29B 3.3937 no 2_654
H9A H30B 2.7945 no 2_654
H9A C51 2.9810 no 4_675
H9A H51A 2.7014 no 4_675
H9A H51B 3.2942 no 2_655
H9A H51B 3.3619 no 4_675
H9A H51C 2.4764 no 4_675
H9A H53B 3.3869 no 2_655
H9B C29 3.5563 no 2_654
H9B C30 3.4117 no 2_654
H9B H28B 3.1195 no 4_774
H9B H29A 3.5551 no 2_654
H9B H29B 3.1151 no 2_654
H9B H30B 2.6549 no 2_654
H9B H31A 3.5926 no 4_674
H9B H43A 3.1604 no 4_674
H9B H46A 3.0960 no 4_674
H10A H51B 3.5263 no 2_655
H10A H52B 3.1278 no 2_655
H10A H55B 2.9069 no 4_775
H10B C27 3.3900 no 4_774
H10B H27A 2.5616 no 4_774
H10B H28B 3.2224 no 4_774
H10B H29A 3.0345 no 4_774
H10B H30B 3.3365 no 2_654
H10B C51 3.5505 no 2_655
H10B H51A 3.3127 no 2_655
H10B H51B 2.9974 no 2_655
H10B H55B 2.8840 no 4_775
H11A C27 3.1248 no 4_774
H11A H23 3.5070 no 4_774
H11A H27A 2.4664 no 4_774
H11A H27B 2.9135 no 4_774
H11A H46A 3.2250 no 4_674
H11B H23 3.1313 no 4_774
H11B H27A 3.1675 no 4_774
H11B C55 3.3677 no 4_775
H11B H55A 3.0903 no 4_775
H11B H55B 2.7703 no 4_775
H13A C36 3.2352 no 4_774
H13A C37 2.8263 no 4_774
H13A H35B 3.3298 no 4_774
H13A H36A 2.8083 no 4_774
H13A H37A 2.1591 no 4_774
H13A H37B 2.9366 no 4_774
H13A H55C 3.5970 no .
H13B C45 3.2489 no 1_655
H13B C46 3.5698 no 1_655
H13B H37A 3.0127 no 4_774
H13B H45A 3.0476 no 1_655
H13B H45B 2.6470 no 1_655
H13B H46B 3.0269 no 1_655
H14A H44B 3.5888 no 3_565
H14A H45B 2.7512 no 1_655
H14B C16 3.1046 no 3_565
H14B C45 3.1903 no 1_655
H14B H16A 2.7734 no 3_565
H14B H16B 2.5326 no 3_565
H14B H35B 2.9655 no 4_774
H14B H36A 3.5302 no 4_774
H14B H37A 3.4711 no 4_774
H14B H44A 3.5716 no 1_655
H14B H45A 3.0534 no 1_655
H14B H45B 2.4697 no 1_655
H15A C35 3.5841 no 2_644
H15A H16B 3.2373 no 3_565
H15A H17A 3.3745 no 3_565
H15A H35A 2.8995 no 2_644
H15A H35B 3.4206 no 2_644
H15A H36A 3.1617 no 4_774
H15A H52A 2.9962 no 3_565
H15A H53A 3.2945 no .
H15B C16 3.5715 no 3_565
H15B C17 3.3867 no 3_565
H15B C35 3.4633 no 2_644
H15B C44 3.2238 no 3_565
H15B H16A 3.4450 no 3_565
H15B H16B 3.2426 no 3_565
H15B H17A 2.5405 no 3_565
H15B H34A 3.4865 no 2_644
H15B H35A 3.2005 no 2_644
H15B H35B 2.9450 no 2_644
H15B H44A 2.3174 no 3_565
H15B H44B 3.3413 no 3_565
H16A C14 3.5545 no 3_465
H16A C44 3.4176 no 3_565
H16A H14B 2.7734 no 3_465
H16A H15B 3.4450 no 3_465
H16A H35B 3.5679 no 2_644
H16A H44A 2.9579 no 3_565
H16A H44B 3.0237 no 3_565
H16B C14 3.3445 no 3_465
H16B C15 3.4390 no 3_465
H16B C35 3.0112 no 2_644
H16B H14B 2.5326 no 3_465
H16B H15A 3.2373 no 3_465
H16B H15B 3.2426 no 3_465
H16B H35A 2.6790 no 2_644
H16B H35B 2.4755 no 2_644
H16B H36A 3.4755 no 2_644
H16B H44A 3.4227 no 3_565
H16B H53A 3.5448 no .
H17A C15 3.3274 no 3_465
H17A C34 3.5612 no 4_674
H17A H15A 3.3745 no 3_465
H17A H15B 2.5405 no 3_465
H17A H34A 2.6067 no 4_674
H17B H34A 2.9147 no 4_674
H17B H52A 3.3766 no .
H17B C53 3.3907 no .
H17B H53A 2.6204 no .
H17B H54A 3.5164 no .
H17B H55C 3.3126 no .
H23 H8A 3.5209 no 4_675
H23 H11A 3.5070 no 4_775
H23 H11B 3.1313 no 4_775
H23 C54 3.2169 no 1_556
H23 H54B 2.5172 no 1_556
H23 C55 3.0573 no 1_556
H23 H55A 2.6497 no 1_556
H23 H55B 2.9524 no 1_556
H24 C47 3.1089 no 4_675
H24 H7B 3.0253 no 4_675
H24 H45A 3.3052 no 4_675
H24 H47A 3.3636 no 4_675
H24 H47B 2.1557 no 4_675
H27A C10 3.2385 no 4_775
H27A C11 3.1014 no 4_775
H27A H10B 2.5616 no 4_775
H27A H11A 2.4664 no 4_775
H27A H11B 3.1675 no 4_775
H27B C46 3.2217 no 1_655
H27B H11A 2.9135 no 4_775
H27B H45B 3.3695 no 1_655
H27B H46A 3.2623 no 1_655
H27B H46B 2.3773 no 1_655
H28A H30A 3.5346 no 3_565
H28A H44B 3.3921 no 3_565
H28A H45B 3.0483 no 1_655
H28B C30 3.0207 no 3_565
H28B H9B 3.1195 no 4_775
H28B H10B 3.2224 no 4_775
H28B H30A 2.6566 no 3_565
H28B H30B 2.4912 no 3_565
H28B H44B 3.4414 no 1_655
H28B H45B 3.0940 no 1_655
H28B H46A 3.5855 no 1_655
H28B H46B 3.4749 no 1_655
H29A H9A 3.0811 no 2_645
H29A H9B 3.5551 no 2_645
H29A H10B 3.0345 no 4_775
H29A H30B 3.0525 no 3_565
H29A H31A 3.3212 no 3_565
H29A C51 3.4145 no 3_566
H29A H51A 2.9991 no 3_566
H29A H51B 3.0460 no 3_566
H29B C30 3.3955 no 3_565
H29B C31 3.4243 no 3_565
H29B C43 3.3733 no 3_565
H29B C44 3.4925 no 3_565
H29B H9A 3.3937 no 2_645
H29B H9B 3.1151 no 2_645
H29B H30A 3.1094 no 3_565
H29B H30B 3.1547 no 3_565
H29B H31A 2.6623 no 3_565
H29B H43A 3.3442 no 3_565
H29B H43B 2.9255 no 3_565
H29B H44B 2.7749 no 3_565
H30A C28 3.3958 no 3_465
H30A H28A 3.5346 no 3_465
H30A H28B 2.6566 no 3_465
H30A H29B 3.1094 no 3_465
H30A H44B 2.7918 no 3_565
H30B C9 3.1295 no 2_645
H30B C28 3.3085 no 3_465
H30B C29 3.3628 no 3_465
H30B H9A 2.7945 no 2_645
H30B H9B 2.6549 no 2_645
H30B H10B 3.3365 no 2_645
H30B H28B 2.4912 no 3_465
H30B H29A 3.0525 no 3_465
H30B H29B 3.1547 no 3_465
H30B H51B 3.0460 no 1_556
H31A C8 3.4840 no 4_675
H31A C29 3.4223 no 3_465
H31A H8A 2.5511 no 4_675
H31A H9B 3.5926 no 4_675
H31A H29A 3.3212 no 3_465
H31A H29B 2.6623 no 3_465
H31A H51B 3.4502 no 1_556
H31B H8A 3.0248 no 4_675
H31B H51B 2.9887 no 1_556
H31B H51C 3.4501 no 1_556
H31B H53B 3.3636 no 1_556
H31B C54 3.4475 no 1_556
H31B H54B 2.5444 no 1_556
H33A C41 3.5921 no 4_675
H33A H7B 3.0954 no 4_675
H33A H45A 2.8695 no 4_675
H33A H47B 3.0454 no 4_675
H33A H41A 3.2111 no 4_675
H33B N2 3.3620 no 4_675
H33B C3 3.1490 no 4_675
H33B C4 3.4586 no 4_675
H33B C7 3.1956 no 4_675
H33B H3 3.3154 no 4_675
H33B H7A 2.8379 no 4_675
H33B H7B 2.7620 no 4_675
H33B H41A 3.5878 no 4_675
H34A N5 3.3805 no 4_675
H34A C4 3.1425 no 4_675
H34A C17 3.1784 no 4_675
H34A H4 3.0334 no 4_675
H34A H15B 3.4865 no 2_655
H34A H17A 2.6067 no 4_675
H34A H17B 2.9147 no 4_675
H34A H52A 3.3760 no 4_675
H34A H54A 3.3035 no 4_675
H34B H51C 3.5257 no 4_675
H34B H52A 3.3003 no 4_675
H34B C54 3.5865 no 4_675
H34B H54A 2.6462 no 4_675
H35A C15 3.3171 no 2_655
H35A C16 3.4196 no 2_655
H35A H15A 2.8995 no 2_655
H35A H15B 3.2005 no 2_655
H35A H16B 2.6790 no 2_655
H35A C52 3.5510 no 2_655
H35A H52A 2.8897 no 4_675
H35A H52B 2.8204 no 2_655
H35A H53A 3.2515 no 2_655
H35B C15 3.3725 no 2_655
H35B C16 3.2578 no 2_655
H35B H13A 3.3298 no 4_775
H35B H14B 2.9655 no 4_775
H35B H15A 3.4206 no 2_655
H35B H15B 2.9450 no 2_655
H35B H16A 3.5679 no 2_655
H35B H16B 2.4755 no 2_655
H35B H44A 3.1434 no 4_675
H35B H45A 3.0054 no 4_675
H36A H13A 2.8083 no 4_775
H36A H14B 3.5302 no 4_775
H36A H15A 3.1617 no 4_775
H36A H16B 3.4755 no 2_655
H36A C52 3.2271 no 2_655
H36A H52A 3.2704 no 2_655
H36A H52B 2.3860 no 2_655
H36A C55 3.5583 no 4_775
H36A H55B 3.3667 no 4_775
H36A H55C 2.8586 no 4_775
H36B H52B 2.7481 no 2_655
H36B H55B 3.3146 no 4_775
H36B H55C 3.3606 no 4_775
H37A C13 2.9955 no 4_775
H37A H13A 2.1591 no 4_775
H37A H13B 3.0127 no 4_775
H37A H14B 3.4711 no 4_775
H37A H45A 3.2410 no 4_675
H37B C4 3.5755 no 4_775
H37B H4 3.2307 no 4_775
H37B H13A 2.9366 no 4_775
H37B C55 3.2519 no 4_775
H37B H55A 3.3018 no 4_775
H37B H55B 3.4394 no 4_775
H37B H55C 2.5549 no 4_775
H43A H7A 2.8149 no 4_675
H43A H8A 3.3189 no 4_675
H43A H9B 3.1604 no 4_675
H43A H29B 3.3442 no 3_465
H43B H29B 2.9255 no 3_465
H44A C15 3.1519 no 3_465
H44A C16 3.3811 no 3_465
H44A H14B 3.5716 no 1_455
H44A H15B 2.3174 no 3_465
H44A H16A 2.9579 no 3_465
H44A H16B 3.4227 no 3_465
H44A H35B 3.1434 no 4_674
H44B C29 3.4367 no 3_465
H44B C30 3.4245 no 3_465
H44B H14A 3.5888 no 3_465
H44B H15B 3.3413 no 3_465
H44B H16A 3.0237 no 3_465
H44B H28A 3.3921 no 3_465
H44B H28B 3.4414 no 1_455
H44B H29B 2.7749 no 3_465
H44B H30A 2.7918 no 3_465
H45A H13B 3.0476 no 1_455
H45A H14B 3.0534 no 1_455
H45A H24 3.3052 no 4_674
H45A H33A 2.8695 no 4_674
H45A H35B 3.0054 no 4_674
H45A H37A 3.2410 no 4_674
H45B C13 3.2275 no 1_455
H45B C14 2.9457 no 1_455
H45B C28 3.4577 no 1_455
H45B H13B 2.6470 no 1_455
H45B H14A 2.7512 no 1_455
H45B H14B 2.4697 no 1_455
H45B H27B 3.3695 no 1_455
H45B H28A 3.0483 no 1_455
H45B H28B 3.0940 no 1_455
H46A C7 3.5364 no 4_675
H46A H3 2.8181 no 4_675
H46A H7A 2.6374 no 4_675
H46A H9B 3.0960 no 4_675
H46A H11A 3.2250 no 4_675
H46A H27B 3.2623 no 1_455
H46A H28B 3.5855 no 1_455
H46B Cl1 2.9098 no 1_455
H46B C27 3.2877 no 1_455
H46B H3 3.0172 no 4_675
H46B H13B 3.0269 no 1_455
H46B H27B 2.3773 no 1_455
H46B H28B 3.4749 no 1_455
H47A Cl1 3.3153 no 1_455
H47A C3 3.1945 no 4_675
H47A H3 2.4165 no 4_675
H47A H4 3.5680 no 4_675
H47A H24 3.3636 no 4_674
H47A H54A 3.4557 no 4_675
H47A C55 3.5729 no 4_675
H47A H55A 2.7489 no 4_675
H47B C24 3.0259 no 4_674
H47B H24 2.1557 no 4_674
H47B H33A 3.0454 no 4_674
H47B H55A 3.5826 no 4_675
H48A H3 3.5138 no 4_675
H48B C7 3.3260 no 4_675
H48B H3 3.1400 no 4_675
H48B H7A 2.3740 no 4_675
H48B H7B 3.5576 no 4_675
H41A H33A 3.2111 no 4_674
H41A H33B 3.5878 no 4_674
C51 H8A 3.4768 no 4_674
C51 H8B 3.5015 no 4_674
C51 H9A 2.9810 no 4_674
C51 H10B 3.5505 no 2_644
C51 H29A 3.4145 no 3_464
C51 H53B 3.2854 no 3_465
H51A H9A 2.7014 no 4_674
H51A H10B 3.3127 no 2_644
H51A H29A 2.9991 no 3_464
H51A C53 3.2354 no 3_465
H51A H53A 3.2458 no 3_465
H51A H53B 2.3691 no 3_465
H51A H55B 3.2950 no 3_465
H51B C31 3.5280 no 1_554
H51B H8A 3.5366 no 4_674
H51B H9A 3.2942 no 2_644
H51B H9A 3.3619 no 4_674
H51B H10A 3.5263 no 2_644
H51B H10B 2.9974 no 2_644
H51B H29A 3.0460 no 3_464
H51B H30B 3.0460 no 1_554
H51B H31A 3.4502 no 1_554
H51B H31B 2.9887 no 1_554
H51C C8 2.9376 no 4_674
H51C C9 3.1327 no 4_674
H51C H8A 2.6743 no 4_674
H51C H8B 2.5494 no 4_674
H51C H9A 2.4764 no 4_674
H51C H31B 3.4501 no 1_554
H51C H34B 3.5257 no 4_674
C52 H35A 3.5510 no 2_644
C52 H36A 3.2271 no 2_644
H52A C34 3.5880 no 4_674
H52A H15A 2.9962 no 3_465
H52A H17B 3.3766 no .
H52A H34A 3.3760 no 4_674
H52A H34B 3.3003 no 4_674
H52A H35A 2.8897 no 4_674
H52A H36A 3.2704 no 2_644
H52A H53A 3.4773 no 3_465
H52B C35 3.3533 no 2_644
H52B C36 2.9178 no 2_644
H52B H10A 3.1278 no 2_644
H52B H35A 2.8204 no 2_644
H52B H36A 2.3860 no 2_644
H52B H36B 2.7481 no 2_644
H52B H55B 3.5738 no 3_465
C53 H17B 3.3907 no .
C53 H51A 3.2354 no 3_565
H53A C17 3.5353 no .
H53A H4 3.5397 no .
H53A H15A 3.2945 no .
H53A H16B 3.5448 no .
H53A H17B 2.6204 no .
H53A H35A 3.2515 no 2_644
H53A H51A 3.2458 no 3_565
H53A H52A 3.4773 no 3_565
H53B H9A 3.3869 no 2_644
H53B H31B 3.3636 no 1_554
H53B C51 3.2854 no 3_565
H53B H51A 2.3691 no 3_565
C54 H4 3.4023 no .
C54 H23 3.2169 no 1_554
C54 H31B 3.4475 no 1_554
C54 H34B 3.5865 no 4_674
H54A C34 3.4136 no 4_674
H54A H4 2.9491 no .
H54A H8B 3.3050 no 4_674
H54A H17B 3.5164 no .
H54A H34A 3.3035 no 4_674
H54A H34B 2.6462 no 4_674
H54A H47A 3.4557 no 4_674
H54B C23 3.2506 no 1_554
H54B C31 3.4814 no 1_554
H54B H8A 3.0632 no 4_674
H54B H8B 3.2860 no 4_674
H54B H23 2.5172 no 1_554
H54B H31B 2.5444 no 1_554
C55 H4 3.0606 no .
C55 H11B 3.3677 no 4_774
C55 H23 3.0573 no 1_554
C55 H36A 3.5583 no 4_774
C55 H37B 3.2519 no 4_774
C55 H47A 3.5729 no 4_674
H55A Cl1 3.1825 no 4_774
H55A C23 3.5020 no 1_554
H55A C47 3.5906 no 4_674
H55A H4 3.1928 no .
H55A H11B 3.0903 no 4_774
H55A H23 2.6497 no 1_554
H55A H37B 3.3018 no 4_774
H55A H47A 2.7489 no 4_674
H55A H47B 3.5826 no 4_674
H55B C10 3.2143 no 4_774
H55B C11 3.4451 no 4_774
H55B H10A 2.9069 no 4_774
H55B H10B 2.8840 no 4_774
H55B H11B 2.7703 no 4_774
H55B H23 2.9524 no 1_554
H55B H36A 3.3667 no 4_774
H55B H36B 3.3146 no 4_774
H55B H37B 3.4394 no 4_774
H55B H51A 3.2950 no 3_565
H55B H52B 3.5738 no 3_565
H55C C4 3.2442 no .
H55C C36 3.3385 no 4_774
H55C C37 3.2888 no 4_774
H55C H4 2.3645 no .
H55C H13A 3.5970 no .
H55C H17B 3.3126 no .
H55C H36A 2.8586 no 4_774
H55C H36B 3.3606 no 4_774
H55C H37B 2.5549 no 4_774

loop_
_geom_torsion_atom_site_label_1
_geom_torsion_atom_site_label_2
_geom_torsion_atom_site_label_3
_geom_torsion_atom_site_label_4
_geom_torsion
_geom_torsion_publ_flag
Cl1 Ir1 C1 N2 -79.6(10) no
Cl1 Ir1 C1 N5 86.3(10) no
Cl1 Ir1 C21 N22 -88.9(8) no
Cl1 Ir1 C21 N25 83.3(8) no
Cl1 Ir1 C41 C42 155.3(5) no
Cl1 Ir1 C41 C48 -95.3(7) no
C1 Ir1 C41 C42 98.4(4) no
C1 Ir1 C41 C48 -152.2(6) no
C41 Ir1 C1 N2 80.0(11) no
C41 Ir1 C1 N5 -114.1(10) no
C1 Ir1 C42 C41 -77.4(4) no
C1 Ir1 C42 C43 152.9(6) no
C42 Ir1 C1 N2 119.3(11) no
C42 Ir1 C1 N5 -74.7(10) no
C21 Ir1 C41 C42 -84.6(4) no
C21 Ir1 C41 C48 24.8(6) no
C41 Ir1 C21 N22 112.1(8) no
C41 Ir1 C21 N25 -75.6(8) no
C21 Ir1 C42 C41 104.6(4) no
C21 Ir1 C42 C43 -25.1(6) no
C42 Ir1 C21 N22 71.9(9) no
C42 Ir1 C21 N25 -115.8(8) no
C41 Ir1 C42 C41 0.0(3) no
C41 Ir1 C42 C43 -129.7(7) no
C42 Ir1 C41 C42 0.0(3) no
C42 Ir1 C41 C48 109.4(6) no
C1 N2 C3 C4 5.2(15) no
C3 N2 C1 Ir1 168.7(11) no
C3 N2 C1 N5 -0.1(14) no
C1 N2 C6 C7 -116.2(12) no
C1 N2 C6 C11 111.5(13) no
C6 N2 C1 Ir1 -4.5(19) no
C6 N2 C1 N5 -173.4(11) no
C3 N2 C6 C7 70.8(14) no
C3 N2 C6 C11 -61.5(16) no
C6 N2 C3 C4 178.8(10) no
C1 N5 C4 C3 9.8(19) no
C4 N5 C1 Ir1 -174.8(12) no
C4 N5 C1 N2 -5.5(15) no
C1 N5 C12 C13 -99.9(13) no
C1 N5 C12 C17 126.1(12) no
C12 N5 C1 Ir1 2.6(19) no
C12 N5 C1 N2 171.8(11) no
C4 N5 C12 C13 77.2(16) no
C4 N5 C12 C17 -56.8(17) no
C12 N5 C4 C3 -167.7(11) no
C21 N22 C23 C24 6.3(14) no
C23 N22 C21 Ir1 167.4(10) no
C23 N22 C21 N25 -6.1(13) no
C21 N22 C26 C27 107.4(11) no
C21 N22 C26 C31 -133.7(10) no
C26 N22 C21 Ir1 -0.2(17) no
C26 N22 C21 N25 -173.6(10) no
C23 N22 C26 C27 -57.8(15) no
C23 N22 C26 C31 61.1(15) no
C26 N22 C23 C24 173.3(11) no
C21 N25 C24 C23 0.6(17) no
C24 N25 C21 Ir1 -170.1(10) no
C24 N25 C21 N22 3.5(13) no
C21 N25 C32 C33 127.9(11) no
C21 N25 C32 C37 -115.2(11) no
C32 N25 C21 Ir1 4.5(17) no
C32 N25 C21 N22 178.1(11) no
C24 N25 C32 C33 -58.4(18) no
C24 N25 C32 C37 58.4(16) no
C32 N25 C24 C23 -173.9(12) no
N2 C3 C4 N5 -8.7(18) no
N2 C6 C7 C8 178.7(9) no
N2 C6 C11 C10 177.6(9) no
C7 C6 C11 C10 46.0(13) no
C11 C6 C7 C8 -46.5(12) no
C6 C7 C8 C9 57.5(13) no
C7 C8 C9 C10 -60.8(13) no
C8 C9 C10 C11 50.1(13) no
C9 C10 C11 C6 -47.8(14) no
N5 C12 C13 C14 -177.8(9) no
N5 C12 C17 C16 177.6(9) no
C13 C12 C17 C16 43.1(13) no
C17 C12 C13 C14 -43.1(14) no
C12 C13 C14 C15 49.2(14) no
C13 C14 C15 C16 -56.6(14) no
C14 C15 C16 C17 56.7(13) no
C15 C16 C17 C12 -55.3(15) no
N22 C23 C24 N25 -4.2(18) no
N22 C26 C27 C28 178.2(8) no
N22 C26 C31 C30 -178.3(9) no
C27 C26 C31 C30 -60.6(12) no
C31 C26 C27 C28 60.0(11) no
C26 C27 C28 C29 -57.8(14) no
C27 C28 C29 C30 53.2(15) no
C28 C29 C30 C31 -54.5(15) no
C29 C30 C31 C26 54.8(13) no
N25 C32 C33 C34 -178.1(10) no
N25 C32 C37 C36 177.8(9) no
C33 C32 C37 C36 -64.1(12) no
C37 C32 C33 C34 66.8(14) no
C32 C33 C34 C35 -59.0(13) no
C33 C34 C35 C36 53.8(13) no
C34 C35 C36 C37 -61.5(14) no
C35 C36 C37 C32 62.9(13) no
Ir1 C41 C42 Ir1 0.00(9) no
Ir1 C41 C42 C43 126.0(7) no
Ir1 C41 C48 C47 -175.7(4) no
C42 C41 C48 C47 -96.1(7) no
C48 C41 C42 Ir1 -112.3(6) no
C48 C41 C42 C43 13.7(10) no
Ir1 C42 C43 C44 -177.8(4) no
C41 C42 C43 C44 82.4(9) no
C42 C43 C44 C45 -68.6(11) no
C43 C44 C45 C46 -24.7(14) no
C44 C45 C46 C47 97.4(11) no
C45 C46 C47 C48 -84.5(10) no
C46 C47 C48 C41 85.4(10) no
C51 C52 C53 C54 57.0 no
C52 C53 C54 C55 161.9 no
